data_2243686
loop_
_publ_author_name
'Chong, Saehwa'
'Perry, Samuel'
'Riley, Brian J.'
'Nelson, Zayne J.'

_publ_section_title
;
 Crystal structures and comparisons of potassium rare-earth molybdates
 K<i>RE</i>(MoO~4~)~2~ (<i>RE</i> = Tb, Dy, Ho, Er, Yb, and Lu)
;
_journal_coeditor_code RU2071
_journal_issue 12
_journal_name_full 'Acta Crystallographica Section E'
_journal_page_first 1871
_journal_page_last 1875
_journal_paper_doi 10.1107/S205698902001542X
_journal_volume 76
_journal_year 2020
_chemical_formula_iupac 'K Tb (Mo O4)2'
_chemical_formula_moiety 'K Tb Mo2 O8'
_chemical_formula_sum 'K Mo2 O8 Tb'
_chemical_formula_weight 517.90
_chemical_name_systematic
;
Potassium terbium bis(molybdate)
;
_space_group_IT_number 60
_space_group_name_Hall '-P 2n 2ab'
_space_group_name_H-M_alt 'P b c n'
_symmetry_cell_setting orthorhombic
_symmetry_space_group_name_Hall '-P 2n 2ab'
_symmetry_space_group_name_H-M 'P b c n'
_atom_sites_solution_primary dual
_cell_angle_alpha 90
_cell_angle_beta 90
_cell_angle_gamma 90
_cell_formula_units_Z 4
_cell_length_a 5.08260(10)
_cell_length_b 18.1273(7)
_cell_length_c 7.9875(2)
_cell_measurement_reflns_used 6923
_cell_measurement_temperature 100
_cell_measurement_theta_max 33.5360
_cell_measurement_theta_min 2.3060
_cell_volume 735.92(4)
_computing_cell_refinement
;
CrysAlis Pro (Rigaku OD, 2019)
;
_computing_data_collection
;
CrysAlis Pro (Rigaku OD, 2019)
;
_computing_data_reduction
;
CrysAlis Pro (Rigaku OD, 2019)
;
_computing_molecular_graphics
;
<i>OLEX2</i> (Dolomanov <i>et al.</i>,  2009)
;
_computing_publication_material
;
publCIF (Westrip, 2010)
;
_computing_structure_refinement
;
SHELXL (Sheldrick, 2015b)
;
_computing_structure_solution
;
SHELXT (Sheldrick, 2015a)
;
_diffrn_ambient_temperature 100
_diffrn_detector_area_resol_mean 10.0000
_diffrn_measured_fraction_theta_full 1.000
_diffrn_measured_fraction_theta_max 0.918
_diffrn_measurement_device_type 'Rigaku XtaLAB Synergy-S, HyPix'
_diffrn_measurement_method '\w scans'
_diffrn_radiation_monochromator mirror
_diffrn_radiation_source 'micro-focus sealed X-ray tube'
_diffrn_radiation_type 'Mo K\a'
_diffrn_radiation_wavelength 0.71073
_diffrn_reflns_av_R_equivalents 0.0686
_diffrn_reflns_av_unetI/netI 0.0264
_diffrn_reflns_limit_h_max 6
_diffrn_reflns_limit_h_min -7
_diffrn_reflns_limit_k_max 27
_diffrn_reflns_limit_k_min -27
_diffrn_reflns_limit_l_max 12
_diffrn_reflns_limit_l_min -12
_diffrn_reflns_number 13792
_diffrn_reflns_theta_full 25.242
_diffrn_reflns_theta_max 33.712
_diffrn_reflns_theta_min 2.247
_exptl_absorpt_coefficient_mu 13.431
_exptl_absorpt_correction_T_max 0.703
_exptl_absorpt_correction_T_min 0.035
_exptl_absorpt_correction_type gaussian
_exptl_absorpt_process_details
;
(CrysAlisPro; Rigaku OD, 2019)
;
_exptl_crystal_colour white
_exptl_crystal_density_diffrn 4.674
_exptl_crystal_description plate
_exptl_crystal_F_000 928
_exptl_crystal_size_max 0.357
_exptl_crystal_size_mid 0.196
_exptl_crystal_size_min 0.039
_refine_diff_density_max 2.627
_refine_diff_density_min -2.78
_refine_ls_extinction_method none
_refine_ls_goodness_of_fit_all 1.083
_refine_ls_goodness_of_fit_ref 1.083
_refine_ls_hydrogen_treatment undef
_refine_ls_matrix_type full
_refine_ls_number_constraints 0
_refine_ls_number_parameters 56
_refine_ls_number_reflns 1350
_refine_ls_number_restraints 0
_refine_ls_R_factor_all 0.0354
_refine_ls_R_factor_gt 0.0330
_refine_ls_shift/su_max 0.002
_refine_ls_shift/su_mean 0.000
_refine_ls_structure_factor_coef Fsqd
_refine_ls_weighting_details 'w=1/[\s^2^(Fo^2^)+(0.0705P)^2^+1.3389P] where P=(Fo^2^+2Fc^2^)/3'
_refine_ls_weighting_scheme calc
_refine_ls_wR_factor_gt 0.1000
_refine_ls_wR_factor_ref 0.1022
_reflns_number_gt 1238
_reflns_number_total 1350
_reflns_threshold_expression 'I > 2\s(I)'
_cod_data_source_file ru2071sup1.cif
_cod_data_source_block Tb_Molybdate
_cod_original_formula_sum 'K Tb Mo2 O8'
_cod_database_code 2243686

loop_
_space_group_symop_operation_xyz
'x, y, z'
'-x+1/2, -y+1/2, z+1/2'
'-x, y, -z+1/2'
'x+1/2, -y+1/2, -z'
'-x, -y, -z'
'x-1/2, y-1/2, -z-1/2'
'x, -y, z-1/2'
'-x-1/2, y-1/2, z'

loop_
_atom_site_type_symbol
_atom_site_label
_atom_site_fract_x
_atom_site_fract_y
_atom_site_fract_z
_atom_site_U_iso_or_equiv
_atom_site_adp_type
_atom_site_calc_flag
_atom_site_occupancy
_atom_site_disorder_assembly
_atom_site_disorder_group
Tb Tb1 0.000000 0.49384(2) 0.250000 0.00653(12) Uani d 1 . .
Mo Mo1 0.48012(7) 0.60289(2) 0.48337(5) 0.00701(12) Uani d 1 . .
K K1 0.500000 0.77012(8) 0.750000 0.0114(2) Uani d 1 . .
O O2 0.7489(5) 0.53496(13) 0.5042(2) 0.0089(4) Uani d 1 . .
O O4 0.6111(5) 0.69028(13) 0.4759(3) 0.0105(5) Uani d 1 . .
O O1 0.2592(5) 0.59503(12) 0.3093(3) 0.0099(4) Uani d 1 . .
O O3 0.2716(5) 0.60251(12) 0.6603(3) 0.0102(4) Uani d 1 . .

loop_
_atom_site_aniso_label
_atom_site_aniso_U_11
_atom_site_aniso_U_22
_atom_site_aniso_U_33
_atom_site_aniso_U_12
_atom_site_aniso_U_13
_atom_site_aniso_U_23
Tb1 0.00409(18) 0.01076(18) 0.00476(17) 0.000 -0.00033(5) 0.000
Mo1 0.00425(19) 0.01069(19) 0.00610(19) 0.00024(8) -0.00066(7) -0.00020(10)
K1 0.0118(5) 0.0136(5) 0.0089(5) 0.000 -0.0008(3) 0.000
O2 0.0056(12) 0.0138(9) 0.0073(9) 0.0017(9) -0.0008(6) 0.0002(7)
O4 0.0096(12) 0.0130(10) 0.0089(10) -0.0036(9) 0.0011(7) -0.0007(8)
O1 0.0069(10) 0.0143(10) 0.0084(10) -0.0001(8) -0.0021(8) 0.0002(8)
O3 0.0089(10) 0.0144(10) 0.0073(9) -0.0003(8) 0.0003(8) -0.0008(7)

loop_
_atom_type_symbol
_atom_type_description
_atom_type_scat_dispersion_real
_atom_type_scat_dispersion_imag
_atom_type_scat_source
O O 0.0106 0.0060 'International Tables Vol C Tables 4.2.6.8 and 6.1.1.4'
K K 0.2009 0.2494 'International Tables Vol C Tables 4.2.6.8 and 6.1.1.4'
Mo Mo -1.6832 0.6857 'International Tables Vol C Tables 4.2.6.8 and 6.1.1.4'
Tb Tb -0.1723 4.1537 'International Tables Vol C Tables 4.2.6.8 and 6.1.1.4'

loop_
_geom_angle_atom_site_label_1
_geom_angle_atom_site_label_2
_geom_angle_atom_site_label_3
_geom_angle_site_symmetry_1
_geom_angle_site_symmetry_3
_geom_angle
_geom_angle_publ_flag
Tb1 Tb1 Tb1 5_566 5_565 173.598(18) ?
Tb1 Tb1 K1 5_566 2_564 86.799(9) ?
Tb1 Tb1 K1 5_565 2_564 86.799(9) ?
O2 Tb1 Tb1 5_666 5_565 146.02(5) ?
O2 Tb1 Tb1 7_465 5_565 36.40(5) ?
O2 Tb1 Tb1 3_655 5_565 34.54(5) ?
O2 Tb1 Tb1 1_455 5_565 142.24(5) ?
O2 Tb1 Tb1 5_666 5_566 36.40(5) ?
O2 Tb1 Tb1 7_465 5_566 146.02(5) ?
O2 Tb1 Tb1 3_655 5_566 142.24(5) ?
O2 Tb1 Tb1 1_455 5_566 34.54(5) ?
O2 Tb1 K1 3_655 2_564 72.73(5) ?
O2 Tb1 K1 1_455 2_564 72.73(5) ?
O2 Tb1 K1 7_465 2_564 102.57(6) ?
O2 Tb1 K1 5_666 2_564 102.57(6) ?
O2 Tb1 O2 1_455 3_655 145.47(11) ?
O2 Tb1 O2 5_666 3_655 117.12(10) ?
O2 Tb1 O2 5_666 1_455 70.93(9) ?
O2 Tb1 O2 7_465 3_655 70.93(9) ?
O2 Tb1 O2 7_465 1_455 117.12(10) ?
O2 Tb1 O2 7_465 5_666 154.87(11) ?
O1 Tb1 Tb1 . 5_565 99.23(6) ?
O1 Tb1 Tb1 3 5_565 75.57(6) ?
O1 Tb1 Tb1 . 5_566 75.57(6) ?
O1 Tb1 Tb1 3 5_566 99.23(6) ?
O1 Tb1 K1 3 2_564 37.35(6) ?
O1 Tb1 K1 . 2_564 37.35(6) ?
O1 Tb1 O2 3 5_666 130.14(8) ?
O1 Tb1 O2 . 3_655 68.88(7) ?
O1 Tb1 O2 3 1_455 68.88(7) ?
O1 Tb1 O2 3 3_655 83.59(8) ?
O1 Tb1 O2 . 5_666 72.62(8) ?
O1 Tb1 O2 . 1_455 83.59(8) ?
O1 Tb1 O2 3 7_465 72.62(8) ?
O1 Tb1 O2 . 7_465 130.14(8) ?
O1 Tb1 O1 . 3 74.71(11) ?
O1 Tb1 O3 3 7_565 150.21(8) ?
O1 Tb1 O3 3 5_566 108.63(9) ?
O1 Tb1 O3 . 7_565 108.63(9) ?
O1 Tb1 O3 . 5_566 150.21(8) ?
O3 Tb1 Tb1 7_565 5_565 74.69(5) ?
O3 Tb1 Tb1 7_565 5_566 110.34(5) ?
O3 Tb1 Tb1 5_566 5_566 74.69(5) ?
O3 Tb1 Tb1 5_566 5_565 110.34(5) ?
O3 Tb1 K1 5_566 2_564 138.32(6) ?
O3 Tb1 K1 7_565 2_564 138.32(6) ?
O3 Tb1 O2 7_565 1_455 140.29(7) ?
O3 Tb1 O2 7_565 5_666 76.95(8) ?
O3 Tb1 O2 5_566 1_455 70.98(8) ?
O3 Tb1 O2 5_566 7_465 76.95(8) ?
O3 Tb1 O2 7_565 3_655 70.98(8) ?
O3 Tb1 O2 5_566 3_655 140.29(7) ?
O3 Tb1 O2 5_566 5_666 84.31(8) ?
O3 Tb1 O2 7_565 7_465 84.31(8) ?
O3 Tb1 O3 5_566 7_565 83.37(11) ?
K1 Mo1 K1 . 2_664 77.135(10) ?
K1 Mo1 K1 2_564 2_664 81.22(2) ?
K1 Mo1 K1 . 2_564 78.802(10) ?
O2 Mo1 K1 . 2_564 156.08(6) ?
O2 Mo1 K1 . 2_664 86.36(7) ?
O2 Mo1 K1 . . 118.26(7) ?
O4 Mo1 K1 . 2_564 71.14(9) ?
O4 Mo1 K1 . 2_664 36.07(8) ?
O4 Mo1 K1 . . 41.90(7) ?
O4 Mo1 O2 . . 109.34(11) ?
O4 Mo1 O1 . . 106.78(11) ?
O4 Mo1 O3 . . 105.28(10) ?
O1 Mo1 K1 . . 121.85(7) ?
O1 Mo1 K1 . 2_564 43.35(7) ?
O1 Mo1 K1 . 2_664 95.66(7) ?
O1 Mo1 O2 . . 118.69(10) ?
O3 Mo1 K1 . . 63.88(7) ?
O3 Mo1 K1 . 2_564 90.54(8) ?
O3 Mo1 K1 . 2_664 141.01(7) ?
O3 Mo1 O2 . . 111.67(10) ?
O3 Mo1 O1 . . 104.16(12) ?
Mo1 K1 Mo1 . 2_565 138.799(13) ?
Mo1 K1 Mo1 4_566 2_565 106.29(4) ?
Mo1 K1 Mo1 . 4_566 103.230(11) ?
Mo1 K1 Mo1 3_656 4_566 138.798(13) ?
Mo1 K1 Mo1 . 3_656 70.24(3) ?
Mo1 K1 Mo1 3_656 2_565 103.230(11) ?
O4 K1 Mo1 3_656 . 91.25(6) ?
O4 K1 Mo1 . 3_656 91.25(6) ?
O4 K1 Mo1 4_466 2_565 72.98(5) ?
O4 K1 Mo1 4_466 3_656 127.27(6) ?
O4 K1 Mo1 3_656 2_565 78.09(5) ?
O4 K1 Mo1 . . 25.32(5) ?
O4 K1 Mo1 4_466 . 79.53(5) ?
O4 K1 Mo1 . 4_566 78.09(5) ?
O4 K1 Mo1 . 2_565 148.56(6) ?
O4 K1 Mo1 3_656 4_566 148.57(6) ?
O4 K1 Mo1 2_665 2_565 88.96(6) ?
O4 K1 Mo1 2_665 4_566 72.98(5) ?
O4 K1 Mo1 3_656 3_656 25.32(5) ?
O4 K1 Mo1 4_466 4_566 88.96(6) ?
O4 K1 Mo1 2_665 . 127.27(6) ?
O4 K1 Mo1 2_665 3_656 79.53(5) ?
O4 K1 O4 3_656 2_665 76.03(6) ?
O4 K1 O4 . 2_665 121.38(3) ?
O4 K1 O4 2_665 4_466 149.97(11) ?
O4 K1 O4 . 4_466 76.03(6) ?
O4 K1 O4 3_656 4_466 121.38(3) ?
O4 K1 O4 . 3_656 114.75(11) ?
O4 K1 O1 3_656 2_565 103.44(7) ?
O4 K1 O1 . 2_565 134.69(7) ?
O4 K1 O1 . 4_566 103.44(7) ?
O4 K1 O1 4_466 4_566 89.97(8) ?
O4 K1 O1 4_466 2_565 63.32(7) ?
O4 K1 O1 3_656 4_566 134.69(7) ?
O4 K1 O1 2_665 4_566 63.32(7) ?
O4 K1 O1 2_665 2_565 89.97(8) ?
O4 K1 O3 2_665 . 128.69(7) ?
O4 K1 O3 2_665 3_656 81.24(7) ?
O4 K1 O3 3_656 . 67.06(7) ?
O4 K1 O3 4_466 . 81.24(7) ?
O4 K1 O3 4_466 3_656 128.69(7) ?
O4 K1 O3 . 3_656 67.06(7) ?
O4 K1 O3 . . 53.56(7) ?
O4 K1 O3 3_656 3_656 53.56(7) ?
O1 K1 Mo1 4_566 . 128.75(5) ?
O1 K1 Mo1 4_566 2_565 81.87(6) ?
O1 K1 Mo1 2_565 3_656 128.75(5) ?
O1 K1 Mo1 2_565 . 142.52(5) ?
O1 K1 Mo1 4_566 3_656 142.52(5) ?
O1 K1 Mo1 4_566 4_566 25.90(5) ?
O1 K1 Mo1 2_565 4_566 81.87(6) ?
O1 K1 Mo1 2_565 2_565 25.90(5) ?
O1 K1 O1 4_566 2_565 59.61(10) ?
O1 K1 O3 4_566 3_656 131.66(6) ?
O1 K1 O3 2_565 . 131.66(6) ?
O1 K1 O3 2_565 3_656 156.71(6) ?
O1 K1 O3 4_566 . 156.71(6) ?
O3 K1 Mo1 . 4_566 131.63(4) ?
O3 K1 Mo1 . . 28.44(4) ?
O3 K1 Mo1 3_656 2_565 131.63(4) ?
O3 K1 Mo1 3_656 4_566 115.47(4) ?
O3 K1 Mo1 3_656 . 52.19(4) ?
O3 K1 Mo1 . 2_565 115.47(4) ?
O3 K1 Mo1 3_656 3_656 28.44(4) ?
O3 K1 Mo1 . 3_656 52.19(4) ?
O3 K1 O3 . 3_656 48.36(8) ?
Tb1 O2 Tb1 5_666 1_655 109.07(9) ?
Mo1 O2 Tb1 . 5_666 127.76(10) ?
Mo1 O2 Tb1 . 1_655 120.07(9) ?
Mo1 O4 K1 . . 112.78(11) ?
Mo1 O4 K1 . 2_664 122.51(11) ?
K1 O4 K1 . 2_664 122.78(9) ?
Tb1 O1 K1 . 2_564 112.84(9) ?
Mo1 O1 Tb1 . . 125.44(11) ?
Mo1 O1 K1 . 2_564 110.75(10) ?
Tb1 O3 K1 5_566 . 145.20(9) ?
Mo1 O3 Tb1 . 5_566 127.02(11) ?
Mo1 O3 K1 . . 87.68(8) ?

loop_
_geom_bond_atom_site_label_1
_geom_bond_atom_site_label_2
_geom_bond_site_symmetry_2
_geom_bond_distance
_geom_bond_publ_flag
Tb1 Tb1 5_565 3.99999(11) ?
Tb1 Tb1 5_566 3.99999(10) ?
Tb1 K1 2_564 4.2788(14) ?
Tb1 O2 5_666 2.399(2) ?
Tb1 O2 7_465 2.399(2) ?
Tb1 O2 3_655 2.511(2) ?
Tb1 O2 1_455 2.511(2) ?
Tb1 O1 3 2.308(2) ?
Tb1 O1 . 2.308(2) ?
Tb1 O3 7_565 2.339(2) ?
Tb1 O3 5_566 2.339(2) ?
Mo1 K1 . 3.7062(11) ?
Mo1 K1 2_664 3.9694(9) ?
Mo1 K1 2_564 3.8378(9) ?
Mo1 O2 . 1.847(2) ?
Mo1 O4 . 1.719(2) ?
Mo1 O1 . 1.793(2) ?
Mo1 O3 . 1.767(2) ?
K1 Mo1 2_565 3.8378(9) ?
K1 Mo1 3_656 3.7062(11) ?
K1 Mo1 4_566 3.8378(9) ?
K1 O4 . 2.684(2) ?
K1 O4 4_466 2.771(2) ?
K1 O4 3_656 2.684(2) ?
K1 O4 2_665 2.771(2) ?
K1 O1 4_566 2.817(3) ?
K1 O1 2_565 2.817(3) ?
K1 O3 . 3.330(3) ?
K1 O3 3_656 3.330(3) ?
O2 Tb1 5_666 2.399(2) ?
O2 Tb1 1_655 2.511(2) ?
O4 K1 2_664 2.771(2) ?
O1 K1 2_564 2.817(3) ?
O3 Tb1 5_566 2.339(2) ?

_cod_database_fobs_code 2243686
